data_2237097
loop_
_publ_author_name
'Davis, Wade L.'
'Muller, Alfred'

_publ_section_title
;
 Di-\m-chlorido-bis({8-[bis(naphthalen-1-yl)phosphanyl]naphthalen-1-yl-\k^2^<i>C</i>^1^,<i>P</i>}palladium(II))
 dichloromethane disolvate
;
_journal_coeditor_code ZQ2190
_journal_issue 12
_journal_name_full 'Acta Crystallographica Section E'
_journal_page_first m1565
_journal_page_last m1566
_journal_paper_doi 10.1107/S1600536812048222
_journal_volume 68
_journal_year 2012
_chemical_formula_iupac '[Pd2 (C30 H20 P)2 Cl2], 2C H2 Cl2'
_chemical_formula_moiety 'C60 H40 Cl2 P2 Pd2, 2(C H2 Cl2)'
_chemical_formula_sum 'C62 H44 Cl6 P2 Pd2'
_chemical_formula_weight 1276.41
_chemical_name_systematic
;
Di-\m-chlorido-bis({8-[bis(naphthalen-1-yl)phosphanyl]naphthalen-1-yl-
\k^2^<i>C</i>^1^,<i>P</i>}palladium(II)) dichloromethane disolvate
;
_space_group_IT_number 2
_symmetry_cell_setting triclinic
_symmetry_space_group_name_Hall '-P 1'
_symmetry_space_group_name_H-M 'P -1'
_atom_sites_solution_hydrogens geom
_atom_sites_solution_primary direct
_atom_sites_solution_secondary difmap
_audit_creation_method 'WinGX routine CIF_UPDATE'
_cell_angle_alpha 80.652(2)
_cell_angle_beta 76.592(2)
_cell_angle_gamma 89.013(2)
_cell_formula_units_Z 1
_cell_length_a 9.4823(8)
_cell_length_b 11.4272(9)
_cell_length_c 12.3430(10)
_cell_measurement_reflns_used 9967
_cell_measurement_temperature 100(2)
_cell_measurement_theta_max 28.37
_cell_measurement_theta_min 2.28
_cell_volume 1283.42(18)
_computing_cell_refinement 'SAINT (Bruker, 2008)'
_computing_data_collection 'APEX2 (Bruker, 2011)'
_computing_data_reduction 'SAINT and XPREP (Bruker, 2008)'
_computing_molecular_graphics 'DIAMOND (Brandenburg & Putz, 2005)'
_computing_publication_material 'publCIF (Westrip, 2010) and WinGX (Farrugia, 2012)'
_computing_structure_refinement 'SHELXL97 (Sheldrick, 2008)'
_computing_structure_solution 'SIR97 (Altomare <i>et al.</i>, 1999)'
_diffrn_ambient_temperature 100(2)
_diffrn_detector_area_resol_mean 8.4
_diffrn_measured_fraction_theta_full 0.986
_diffrn_measured_fraction_theta_max 0.986
_diffrn_measurement_device_type 'Bruker APEX DUO 4K-CCD'
_diffrn_measurement_method '\f and \w scans'
_diffrn_radiation_monochromator graphite
_diffrn_radiation_source 'sealed tube'
_diffrn_radiation_type MoK\a
_diffrn_radiation_wavelength 0.71073
_diffrn_reflns_av_R_equivalents 0.0295
_diffrn_reflns_limit_h_max 12
_diffrn_reflns_limit_h_min -12
_diffrn_reflns_limit_k_max 15
_diffrn_reflns_limit_k_min -15
_diffrn_reflns_limit_l_max 16
_diffrn_reflns_limit_l_min -16
_diffrn_reflns_number 40200
_diffrn_reflns_theta_full 28.38
_diffrn_reflns_theta_max 28.38
_diffrn_reflns_theta_min 1.72
_diffrn_standards_decay_% 0
_diffrn_standards_interval_count 0
_diffrn_standards_interval_time 0
_diffrn_standards_number 0
_exptl_absorpt_coefficient_mu 1.118
_exptl_absorpt_correction_T_max 0.868
_exptl_absorpt_correction_T_min 0.709
_exptl_absorpt_correction_type multi-scan
_exptl_absorpt_process_details
;
(SADABS; Bruker, 2008)
;
_exptl_crystal_colour yellow
_exptl_crystal_density_diffrn 1.651
_exptl_crystal_density_method 'not measured'
_exptl_crystal_description needle
_exptl_crystal_F_000 640
_exptl_crystal_size_max 0.33
_exptl_crystal_size_mid 0.13
_exptl_crystal_size_min 0.13
_refine_diff_density_max 1.591
_refine_diff_density_min -2.363
_refine_ls_extinction_method none
_refine_ls_goodness_of_fit_ref 1.073
_refine_ls_hydrogen_treatment constr
_refine_ls_matrix_type full
_refine_ls_number_parameters 325
_refine_ls_number_reflns 6340
_refine_ls_number_restraints 0
_refine_ls_restrained_S_all 1.073
_refine_ls_R_factor_all 0.0597
_refine_ls_R_factor_gt 0.0524
_refine_ls_shift/su_max 0
_refine_ls_shift/su_mean 0
_refine_ls_structure_factor_coef Fsqd
_refine_ls_weighting_details 'w=1/[\s^2^(Fo^2^)+(0.0813P)^2^+7.0269P] where P=(Fo^2^+2Fc^2^)/3'
_refine_ls_weighting_scheme calc
_refine_ls_wR_factor_gt 0.1468
_refine_ls_wR_factor_ref 0.154
_reflns_number_gt 5675
_reflns_number_total 6340
_reflns_threshold_expression >2\s(I)
_cod_data_source_file zq2190.cif
_cod_data_source_block I
_cod_database_code 2237097
_cod_database_fobs_code 2237097

loop_
_symmetry_equiv_pos_as_xyz
'x, y, z'
'-x, -y, -z'

loop_
_atom_site_type_symbol
_atom_site_label
_atom_site_fract_x
_atom_site_fract_y
_atom_site_fract_z
_atom_site_U_iso_or_equiv
_atom_site_adp_type
_atom_site_calc_flag
_atom_site_refinement_flags
_atom_site_occupancy
Pd Pd1 0.48238(3) 0.07664(2) 0.36232(2) 0.01412(11) Uani d . 1
P P1 0.37614(12) 0.23315(9) 0.28438(8) 0.0156(2) Uani d . 1
Cl Cl1 0.42468(11) 0.10775(9) 0.55808(8) 0.0192(2) Uani d . 1
Cl Cl2 0.0088(5) 0.7412(4) 0.0879(3) 0.1348(16) Uani d . 1
Cl Cl3 0.1322(4) 0.5129(4) 0.0838(4) 0.1423(16) Uani d . 1
C C3 0.5601(5) 0.0555(4) 0.2007(4) 0.0222(9) Uani d . 1
C C2 0.5448(6) 0.1477(4) 0.1105(4) 0.0252(9) Uani d . 1
C C1 0.4615(5) 0.2484(4) 0.1354(4) 0.0230(9) Uani d . 1
C C21 0.1836(5) 0.1992(4) 0.2977(4) 0.0181(8) Uani d . 1
C C30 0.0811(5) 0.1809(3) 0.4047(3) 0.0179(8) Uani d . 1
C C25 -0.0606(5) 0.1358(4) 0.4107(4) 0.0212(8) Uani d . 1
C C24 -0.0963(6) 0.1117(4) 0.3107(4) 0.0278(10) Uani d . 1
H H24 -0.1899 0.0806 0.3144 0.033 Uiso calc R 1
C C23 0.0024(6) 0.1326(4) 0.2095(4) 0.0272(10) Uani d . 1
H H23 -0.0237 0.1178 0.143 0.033 Uiso calc R 1
C C22 0.1425(5) 0.1759(4) 0.2030(4) 0.0234(9) Uani d . 1
H H22 0.2103 0.1893 0.132 0.028 Uiso calc R 1
C C26 -0.1636(5) 0.1163(4) 0.5160(4) 0.0271(10) Uani d . 1
H H26 -0.2582 0.0874 0.5194 0.033 Uiso calc R 1
C C27 -0.1295(5) 0.1381(4) 0.6122(4) 0.0272(10) Uani d . 1
H H27 -0.1991 0.1233 0.6822 0.033 Uiso calc R 1
C C28 0.0099(5) 0.1829(4) 0.6070(4) 0.0243(9) Uani d . 1
H H28 0.0336 0.1983 0.6742 0.029 Uiso calc R 1
C C29 0.1120(5) 0.2047(4) 0.5068(4) 0.0197(8) Uani d . 1
H H29 0.2046 0.2361 0.5054 0.024 Uiso calc R 1
C C11 0.3889(5) 0.3794(3) 0.3228(3) 0.0183(8) Uani d . 1
C C20 0.5266(5) 0.4266(4) 0.3270(3) 0.0199(8) Uani d . 1
C C19 0.6584(5) 0.3643(4) 0.3056(4) 0.0249(9) Uani d . 1
H H19 0.6575 0.2862 0.2885 0.03 Uiso calc R 1
C C18 0.7875(6) 0.4152(4) 0.3092(5) 0.0324(11) Uani d . 1
H H18 0.8741 0.3715 0.2954 0.039 Uiso calc R 1
C C17 0.7928(6) 0.5312(5) 0.3332(5) 0.0340(11) Uani d . 1
H H17 0.8826 0.5658 0.3345 0.041 Uiso calc R 1
C C16 0.6669(6) 0.5941(4) 0.3549(4) 0.0277(10) Uani d . 1
H H16 0.6705 0.6722 0.3714 0.033 Uiso calc R 1
C C15 0.5323(6) 0.5443(4) 0.3528(4) 0.0227(9) Uani d . 1
C C14 0.4021(6) 0.6095(4) 0.3743(4) 0.0252(9) Uani d . 1
H H14 0.4053 0.6867 0.393 0.03 Uiso calc R 1
C C13 0.2732(6) 0.5630(4) 0.3684(4) 0.0260(9) Uani d . 1
H H13 0.1878 0.6083 0.3822 0.031 Uiso calc R 1
C C12 0.2659(5) 0.4472(4) 0.3418(4) 0.0227(9) Uani d . 1
H H12 0.1757 0.416 0.337 0.027 Uiso calc R 1
C C10 0.4477(6) 0.3402(4) 0.0525(4) 0.0314(11) Uani d . 1
H H10 0.393 0.4075 0.0712 0.038 Uiso calc R 1
C C9 0.5155(8) 0.3341(5) -0.0616(4) 0.0399(14) Uani d . 1
H H9 0.5063 0.3975 -0.1196 0.048 Uiso calc R 1
C C8 0.5943(9) 0.2369(5) -0.0882(4) 0.0468(16) Uani d . 1
H H8 0.6375 0.2332 -0.1651 0.056 Uiso calc R 1
C C7 0.6129(7) 0.1420(5) -0.0042(4) 0.0373(13) Uani d . 1
C C6 0.6978(9) 0.0412(6) -0.0281(4) 0.0526(19) Uani d . 1
H H6 0.7444 0.0351 -0.1039 0.063 Uiso calc R 1
C C5 0.7122(9) -0.0463(6) 0.0572(5) 0.0504(18) Uani d . 1
H H5 0.7701 -0.1125 0.0402 0.061 Uiso calc R 1
C C4 0.6423(6) -0.0409(5) 0.1719(4) 0.0323(11) Uani d . 1
H H4 0.6522 -0.1045 0.2293 0.039 Uiso calc R 1
C C31 0.1100(14) 0.6358(15) 0.0065(11) 0.116(5) Uani d . 1
H H31A 0.0579 0.6198 -0.0506 0.139 Uiso calc R 1
H H31B 0.2061 0.6711 -0.0341 0.139 Uiso calc R 1

loop_
_atom_site_aniso_label
_atom_site_aniso_U_11
_atom_site_aniso_U_22
_atom_site_aniso_U_33
_atom_site_aniso_U_12
_atom_site_aniso_U_13
_atom_site_aniso_U_23
Pd1 0.01857(17) 0.01053(16) 0.01332(16) 0.00039(11) -0.00303(11) -0.00303(10)
P1 0.0217(5) 0.0111(4) 0.0135(4) 0.0009(4) -0.0031(4) -0.0021(3)
Cl1 0.0273(5) 0.0162(4) 0.0152(4) 0.0083(4) -0.0056(4) -0.0051(3)
Cl2 0.137(3) 0.177(4) 0.0702(17) 0.055(3) -0.0036(18) 0.004(2)
Cl3 0.098(2) 0.131(3) 0.182(4) 0.005(2) -0.037(3) 0.026(3)
C3 0.033(2) 0.0179(19) 0.0147(18) 0.0011(17) -0.0013(16) -0.0054(15)
C2 0.037(3) 0.020(2) 0.0160(19) -0.0006(18) 0.0004(17) -0.0045(16)
C1 0.033(2) 0.0167(19) 0.0162(18) -0.0011(17) 0.0009(16) -0.0023(15)
C21 0.021(2) 0.0132(17) 0.0208(19) 0.0030(15) -0.0060(15) -0.0036(14)
C30 0.022(2) 0.0120(17) 0.0199(18) 0.0023(15) -0.0063(15) -0.0021(14)
C25 0.021(2) 0.0129(18) 0.030(2) 0.0025(15) -0.0073(17) -0.0042(16)
C24 0.029(2) 0.020(2) 0.040(3) 0.0016(18) -0.017(2) -0.0067(18)
C23 0.037(3) 0.023(2) 0.029(2) 0.0030(19) -0.019(2) -0.0101(18)
C22 0.033(2) 0.020(2) 0.0189(19) 0.0044(18) -0.0092(17) -0.0065(16)
C26 0.021(2) 0.018(2) 0.039(3) 0.0015(16) -0.0007(18) -0.0025(18)
C27 0.026(2) 0.020(2) 0.029(2) 0.0052(17) 0.0047(18) -0.0029(17)
C28 0.030(2) 0.020(2) 0.022(2) 0.0069(17) -0.0052(17) -0.0054(16)
C29 0.022(2) 0.0166(18) 0.0212(19) 0.0023(15) -0.0053(16) -0.0060(15)
C11 0.029(2) 0.0115(17) 0.0139(17) 0.0004(15) -0.0051(15) -0.0019(13)
C20 0.031(2) 0.0129(18) 0.0161(18) 0.0007(16) -0.0056(16) -0.0024(14)
C19 0.031(2) 0.0147(19) 0.030(2) 0.0002(17) -0.0086(18) -0.0056(16)
C18 0.033(3) 0.022(2) 0.043(3) 0.001(2) -0.010(2) -0.006(2)
C17 0.038(3) 0.023(2) 0.045(3) -0.005(2) -0.016(2) -0.006(2)
C16 0.043(3) 0.0158(19) 0.028(2) -0.0017(19) -0.014(2) -0.0059(17)
C15 0.040(3) 0.0112(17) 0.0172(18) 0.0013(17) -0.0083(17) -0.0014(14)
C14 0.042(3) 0.0126(18) 0.021(2) 0.0024(18) -0.0071(18) -0.0038(15)
C13 0.037(3) 0.0133(19) 0.027(2) 0.0066(17) -0.0046(19) -0.0042(16)
C12 0.033(2) 0.0147(19) 0.0203(19) 0.0017(17) -0.0056(17) -0.0025(15)
C10 0.051(3) 0.018(2) 0.021(2) 0.005(2) -0.002(2) -0.0014(17)
C9 0.071(4) 0.025(2) 0.017(2) 0.000(3) -0.002(2) 0.0041(18)
C8 0.083(5) 0.030(3) 0.018(2) 0.007(3) 0.003(3) 0.001(2)
C7 0.060(4) 0.030(3) 0.015(2) 0.007(2) 0.003(2) -0.0045(18)
C6 0.088(5) 0.045(3) 0.015(2) 0.025(3) 0.006(3) -0.007(2)
C5 0.084(5) 0.040(3) 0.023(2) 0.027(3) -0.001(3) -0.014(2)
C4 0.049(3) 0.030(2) 0.017(2) 0.013(2) -0.005(2) -0.0074(18)
C31 0.095(9) 0.176(14) 0.092(8) 0.047(9) -0.043(7) -0.044(9)

loop_
_atom_type_symbol
_atom_type_description
_atom_type_scat_dispersion_real
_atom_type_scat_dispersion_imag
_atom_type_scat_source
C C 0.0033 0.0016 'International Tables Vol C Tables 4.2.6.8 and 6.1.1.4'
H H 0 0 'International Tables Vol C Tables 4.2.6.8 and 6.1.1.4'
O O 0.0106 0.006 'International Tables Vol C Tables 4.2.6.8 and 6.1.1.4'
P P 0.1023 0.0942 'International Tables Vol C Tables 4.2.6.8 and 6.1.1.4'
Cl Cl 0.1484 0.1585 'International Tables Vol C Tables 4.2.6.8 and 6.1.1.4'
Pd Pd -0.9988 1.0072 'International Tables Vol C Tables 4.2.6.8 and 6.1.1.4'

loop_
_geom_angle_atom_site_label_1
_geom_angle_atom_site_label_2
_geom_angle_atom_site_label_3
_geom_angle_site_symmetry_1
_geom_angle_site_symmetry_3
_geom_angle
C3 Pd1 P1 . . 83.19(13)
C3 Pd1 Cl1 . 2_656 95.05(13)
P1 Pd1 Cl1 . 2_656 173.01(4)
C3 Pd1 Cl1 . . 171.70(15)
P1 Pd1 Cl1 . . 100.16(3)
Cl1 Pd1 Cl1 2_656 . 82.51(3)
C1 P1 C11 . . 105.94(19)
C1 P1 C21 . . 106.2(2)
C11 P1 C21 . . 107.83(19)
C1 P1 Pd1 . . 103.99(15)
C11 P1 Pd1 . . 121.53(14)
C21 P1 Pd1 . . 110.23(13)
Pd1 Cl1 Pd1 2_656 . 97.49(3)
C4 C3 C2 . . 117.3(4)
C4 C3 Pd1 . . 122.1(3)
C2 C3 Pd1 . . 120.2(3)
C1 C2 C7 . . 118.6(4)
C1 C2 C3 . . 119.6(4)
C7 C2 C3 . . 121.7(4)
C10 C1 C2 . . 121.6(4)
C10 C1 P1 . . 127.1(4)
C2 C1 P1 . . 111.2(3)
C22 C21 C30 . . 119.6(4)
C22 C21 P1 . . 117.7(3)
C30 C21 P1 . . 122.1(3)
C29 C30 C25 . . 117.5(4)
C29 C30 C21 . . 123.9(4)
C25 C30 C21 . . 118.7(4)
C26 C25 C24 . . 121.0(4)
C26 C25 C30 . . 119.7(4)
C24 C25 C30 . . 119.3(4)
C23 C24 C25 . . 120.7(5)
C23 C24 H24 . . 119.6
C25 C24 H24 . . 119.6
C24 C23 C22 . . 120.3(4)
C24 C23 H23 . . 119.8
C22 C23 H23 . . 119.8
C21 C22 C23 . . 121.3(4)
C21 C22 H22 . . 119.3
C23 C22 H22 . . 119.3
C27 C26 C25 . . 121.3(5)
C27 C26 H26 . . 119.4
C25 C26 H26 . . 119.4
C26 C27 C28 . . 119.5(4)
C26 C27 H27 . . 120.3
C28 C27 H27 . . 120.3
C29 C28 C27 . . 121.2(4)
C29 C28 H28 . . 119.4
C27 C28 H28 . . 119.4
C28 C29 C30 . . 121.0(4)
C28 C29 H29 . . 119.5
C30 C29 H29 . . 119.5
C12 C11 C20 . . 120.2(4)
C12 C11 P1 . . 119.3(3)
C20 C11 P1 . . 120.4(3)
C19 C20 C15 . . 117.8(4)
C19 C20 C11 . . 123.8(4)
C15 C20 C11 . . 118.4(4)
C18 C19 C20 . . 121.1(4)
C18 C19 H19 . . 119.5
C20 C19 H19 . . 119.5
C19 C18 C17 . . 120.9(5)
C19 C18 H18 . . 119.5
C17 C18 H18 . . 119.5
C16 C17 C18 . . 119.6(5)
C16 C17 H17 . . 120.2
C18 C17 H17 . . 120.2
C17 C16 C15 . . 121.0(4)
C17 C16 H16 . . 119.5
C15 C16 H16 . . 119.5
C16 C15 C14 . . 121.1(4)
C16 C15 C20 . . 119.6(4)
C14 C15 C20 . . 119.3(5)
C13 C14 C15 . . 121.0(4)
C13 C14 H14 . . 119.5
C15 C14 H14 . . 119.5
C14 C13 C12 . . 120.4(4)
C14 C13 H13 . . 119.8
C12 C13 H13 . . 119.8
C11 C12 C13 . . 120.6(5)
C11 C12 H12 . . 119.7
C13 C12 H12 . . 119.7
C1 C10 C9 . . 119.6(5)
C1 C10 H10 . . 120.2
C9 C10 H10 . . 120.2
C8 C9 C10 . . 120.0(5)
C8 C9 H9 . . 120
C10 C9 H9 . . 120
C9 C8 C7 . . 121.7(5)
C9 C8 H8 . . 119.2
C7 C8 H8 . . 119.2
C8 C7 C2 . . 118.5(5)
C8 C7 C6 . . 123.3(5)
C2 C7 C6 . . 118.2(5)
C5 C6 C7 . . 120.1(5)
C5 C6 H6 . . 119.9
C7 C6 H6 . . 119.9
C6 C5 C4 . . 121.5(5)
C6 C5 H5 . . 119.3
C4 C5 H5 . . 119.3
C3 C4 C5 . . 121.1(5)
C3 C4 H4 . . 119.4
C5 C4 H4 . . 119.4
Cl3 C31 Cl2 . . 112.5(8)
Cl3 C31 H31A . . 109.1
Cl2 C31 H31A . . 109.1
Cl3 C31 H31B . . 109.1
Cl2 C31 H31B . . 109.1
H31A C31 H31B . . 107.8

loop_
_geom_bond_atom_site_label_1
_geom_bond_atom_site_label_2
_geom_bond_site_symmetry_2
_geom_bond_distance
Pd1 C3 . 2.013(4)
Pd1 P1 . 2.2288(10)
Pd1 Cl1 2_656 2.4180(10)
Pd1 Cl1 . 2.4337(10)
P1 C1 . 1.811(4)
P1 C11 . 1.823(4)
P1 C21 . 1.838(4)
Cl1 Pd1 2_656 2.4180(10)
Cl2 C31 . 1.813(14)
Cl3 C31 . 1.604(15)
C3 C4 . 1.384(6)
C3 C2 . 1.435(6)
C2 C1 . 1.419(6)
C2 C7 . 1.424(6)
C1 C10 . 1.368(6)
C21 C22 . 1.380(6)
C21 C30 . 1.433(6)
C30 C29 . 1.426(6)
C30 C25 . 1.429(6)
C25 C26 . 1.421(6)
C25 C24 . 1.422(7)
C24 C23 . 1.365(7)
C24 H24 . 0.95
C23 C22 . 1.406(7)
C23 H23 . 0.95
C22 H22 . 0.95
C26 C27 . 1.362(7)
C26 H26 . 0.95
C27 C28 . 1.409(7)
C27 H27 . 0.95
C28 C29 . 1.372(6)
C28 H28 . 0.95
C29 H29 . 0.95
C11 C12 . 1.385(6)
C11 C20 . 1.436(6)
C20 C19 . 1.420(6)
C20 C15 . 1.435(6)
C19 C18 . 1.377(7)
C19 H19 . 0.95
C18 C17 . 1.408(7)
C18 H18 . 0.95
C17 C16 . 1.378(8)
C17 H17 . 0.95
C16 C15 . 1.414(7)
C16 H16 . 0.95
C15 C14 . 1.425(7)
C14 C13 . 1.363(7)
C14 H14 . 0.95
C13 C12 . 1.420(6)
C13 H13 . 0.95
C12 H12 . 0.95
C10 C9 . 1.418(7)
C10 H10 . 0.95
C9 C8 . 1.370(8)
C9 H9 . 0.95
C8 C7 . 1.413(8)
C8 H8 . 0.95
C7 C6 . 1.425(8)
C6 C5 . 1.359(8)
C6 H6 . 0.95
C5 C4 . 1.428(7)
C5 H5 . 0.95
C4 H4 . 0.95
C31 H31A . 0.99
C31 H31B . 0.99

loop_
_geom_hbond_atom_site_label_D
_geom_hbond_atom_site_label_H
_geom_hbond_atom_site_label_A
_geom_hbond_site_symmetry_A
_geom_hbond_distance_DH
_geom_hbond_distance_HA
_geom_hbond_distance_DA
_geom_hbond_angle_DHA
C10 H10 Cl3 . 0.95 2.72 3.536(7) 145
C31 H31A Cl3 2_565 0.99 2.52 3.366(16) 143.3
C9 H9 Cg1 2_665 0.95 2.83 3.666(5) 148
C18 H18 Cg2 1_655 0.95 2.91 3.788(6) 154
C26 H26 Cg3 2_556 0.95 2.59 3.535(5) 172
C31 H31B Cg4 2_665 0.99 2.75 3.632(15) 148

loop_
_geom_torsion_atom_site_label_1
_geom_torsion_atom_site_label_2
_geom_torsion_atom_site_label_3
_geom_torsion_atom_site_label_4
_geom_torsion_site_symmetry_1
_geom_torsion_site_symmetry_4
_geom_torsion
C3 Pd1 P1 C1 . . -11.1(2)
Cl1 Pd1 P1 C1 . . 161.18(17)
C3 Pd1 P1 C11 . . -130.1(2)
Cl1 Pd1 P1 C11 . . 42.19(17)
C3 Pd1 P1 C21 . . 102.4(2)
Cl1 Pd1 P1 C21 . . -85.31(15)
P1 Pd1 Cl1 Pd1 . 2_656 173.47(4)
Cl1 Pd1 Cl1 Pd1 2_656 2_656 0
P1 Pd1 C3 C4 . . -175.6(5)
Cl1 Pd1 C3 C4 2_656 . -2.4(5)
P1 Pd1 C3 C2 . . 11.2(4)
Cl1 Pd1 C3 C2 2_656 . -175.6(4)
C4 C3 C2 C1 . . 179.9(5)
Pd1 C3 C2 C1 . . -6.5(7)
C4 C3 C2 C7 . . -1.0(8)
Pd1 C3 C2 C7 . . 172.6(4)
C7 C2 C1 C10 . . -1.2(8)
C3 C2 C1 C10 . . 177.9(5)
C7 C2 C1 P1 . . 176.5(4)
C3 C2 C1 P1 . . -4.4(6)
C11 P1 C1 C10 . . -42.0(6)
C21 P1 C1 C10 . . 72.5(5)
Pd1 P1 C1 C10 . . -171.1(5)
C11 P1 C1 C2 . . 140.5(4)
C21 P1 C1 C2 . . -105.0(4)
Pd1 P1 C1 C2 . . 11.4(4)
C1 P1 C21 C22 . . 8.5(4)
C11 P1 C21 C22 . . 121.7(3)
Pd1 P1 C21 C22 . . -103.6(3)
C1 P1 C21 C30 . . 179.9(3)
C11 P1 C21 C30 . . -66.9(4)
Pd1 P1 C21 C30 . . 67.9(3)
C22 C21 C30 C29 . . -178.7(4)
P1 C21 C30 C29 . . 10.1(6)
C22 C21 C30 C25 . . 1.5(6)
P1 C21 C30 C25 . . -169.7(3)
C29 C30 C25 C26 . . -0.2(6)
C21 C30 C25 C26 . . 179.6(4)
C29 C30 C25 C24 . . 179.5(4)
C21 C30 C25 C24 . . -0.6(6)
C26 C25 C24 C23 . . 178.9(4)
C30 C25 C24 C23 . . -0.9(7)
C25 C24 C23 C22 . . 1.5(7)
C30 C21 C22 C23 . . -1.0(6)
P1 C21 C22 C23 . . 170.7(3)
C24 C23 C22 C21 . . -0.6(7)
C24 C25 C26 C27 . . 179.4(4)
C30 C25 C26 C27 . . -0.9(6)
C25 C26 C27 C28 . . 1.1(7)
C26 C27 C28 C29 . . -0.1(7)
C27 C28 C29 C30 . . -1.0(7)
C25 C30 C29 C28 . . 1.1(6)
C21 C30 C29 C28 . . -178.7(4)
C1 P1 C11 C12 . . 106.0(4)
C21 P1 C11 C12 . . -7.4(4)
Pd1 P1 C11 C12 . . -135.9(3)
C1 P1 C11 C20 . . -70.5(4)
C21 P1 C11 C20 . . 176.1(3)
Pd1 P1 C11 C20 . . 47.6(4)
C12 C11 C20 C19 . . -178.3(4)
P1 C11 C20 C19 . . -1.8(6)
C12 C11 C20 C15 . . 0.8(6)
P1 C11 C20 C15 . . 177.3(3)
C15 C20 C19 C18 . . -0.1(7)
C11 C20 C19 C18 . . 178.9(4)
C20 C19 C18 C17 . . -0.6(8)
C19 C18 C17 C16 . . 0.9(8)
C18 C17 C16 C15 . . -0.3(8)
C17 C16 C15 C14 . . -179.5(5)
C17 C16 C15 C20 . . -0.4(7)
C19 C20 C15 C16 . . 0.6(6)
C11 C20 C15 C16 . . -178.5(4)
C19 C20 C15 C14 . . 179.8(4)
C11 C20 C15 C14 . . 0.6(6)
C16 C15 C14 C13 . . 177.7(4)
C20 C15 C14 C13 . . -1.4(7)
C15 C14 C13 C12 . . 0.7(7)
C20 C11 C12 C13 . . -1.5(6)
P1 C11 C12 C13 . . -178.0(3)
C14 C13 C12 C11 . . 0.8(7)
C2 C1 C10 C9 . . 1.3(9)
P1 C1 C10 C9 . . -176.0(5)
C1 C10 C9 C8 . . 0.0(10)
C10 C9 C8 C7 . . -1.3(11)
C9 C8 C7 C2 . . 1.3(11)
C9 C8 C7 C6 . . -178.0(7)
C1 C2 C7 C8 . . -0.1(9)
C3 C2 C7 C8 . . -179.2(6)
C1 C2 C7 C6 . . 179.2(6)
C3 C2 C7 C6 . . 0.1(9)
C8 C7 C6 C5 . . 179.3(8)
C2 C7 C6 C5 . . 0.0(12)
C7 C6 C5 C4 . . 0.8(13)
C2 C3 C4 C5 . . 1.8(9)
Pd1 C3 C4 C5 . . -171.6(5)
C6 C5 C4 C3 . . -1.8(11)
